data_4115686
loop_
_publ_author_name
'Dana L. Caulder'
'Christian Br\"uckner'
'Ryan E. Powers'
'Stefan K\"onig'
'Tatjana N. Parac'
'Julie A. Leary'
'Kenneth N. Raymond'

_publ_contact_author
;
Kenneth N. Raymond
Department of Chemistry
University of California
Berkeley, CA  94720-1460
;
_publ_contact_author_email raymond@socrates.berkeley.edu
_publ_contact_author_fax 510-486-5283
_publ_contact_author_phone 510-642-7219
_publ_section_title
;
 Design, Formation and Properties of Tetrahedral M4L4 and M4L6
 Supramolecular Clusters1
;
_journal_name_full 'Journal of the American Chemical Society'
_journal_page_first 8923
_journal_page_last 8938
_journal_paper_doi 10.1021/ja0104507
_journal_volume 123
_journal_year 2001
_chemical_compound_source synthetic
_chemical_formula_structural
;
Fe4 (C24 H14 N2 O6)6, K5 (N(C2 H5)4)7 (H2 O)8 (C H4 O)3
;
_chemical_formula_sum 'C203 H312 Fe4 K5 N19 O47'
_chemical_formula_weight 4189.62
_space_group_IT_number 220
_symmetry_cell_setting cubic
_symmetry_Int_Tables_number 220
_symmetry_space_group_name_Hall 'I -4bd 2c 3'
_symmetry_space_group_name_H-M 'I -4 3 d'
_atom_sites_solution_hydrogens geom
_atom_sites_solution_primary direct
_atom_sites_solution_secondary difmap
_audit_creation_method SHELXL
_cell_angle_alpha 90.00
_cell_angle_beta 90.00
_cell_angle_gamma 90.00
_cell_formula_units_Z 16
_cell_length_a 43.707(8)
_cell_length_b 43.707(8)
_cell_length_c 43.707(8)
_cell_measurement_reflns_used 87
_cell_measurement_temperature 143(2)
_cell_measurement_theta_max 23.21
_cell_measurement_theta_min 1.5
_cell_volume 83494(3)
_computing_cell_refinement
;
SMART (Siemens, 1995), SAINT (Siemens, 1995)
;
_computing_data_collection 'SMART (Siemens, 1995)'
_computing_data_reduction
;
SAINT (Siemens, 1995), XPREP (Siemens, 1995),
;
_computing_structure_refinement
;
SHELXL-93 (Siemens, 1993)
;
_computing_structure_solution 'SHELXS-86 (Siemens, 1990)'
_diffrn_ambient_temperature 143(2)
_diffrn_measurement_device '3 circle diffractometer'
_diffrn_measurement_method
;
omega scans with profile analysis
;
_diffrn_radiation_detector 'CCD area detector'
_diffrn_radiation_monochromator graphite
_diffrn_radiation_source 'X-ray tube'
_diffrn_radiation_type MoKalpha
_diffrn_radiation_wavelength 0.7107
_diffrn_reflns_av_R_equivalents 0.2138
_diffrn_reflns_av_sigmaI/netI 0.0651
_diffrn_reflns_limit_h_max 43
_diffrn_reflns_limit_h_min -36
_diffrn_reflns_limit_k_max 43
_diffrn_reflns_limit_k_min -43
_diffrn_reflns_limit_l_max 43
_diffrn_reflns_limit_l_min -43
_diffrn_reflns_number 131662
_diffrn_reflns_theta_max 20.84
_diffrn_reflns_theta_min 1.14
_exptl_absorpt_coefficient_mu 0.453
_exptl_absorpt_correction_T_max 0.893
_exptl_absorpt_correction_T_min 0.834
_exptl_absorpt_correction_type empirical
_exptl_crystal_colour 'dark red'
_exptl_crystal_density_diffrn 1.333
_exptl_crystal_description block
_exptl_crystal_F_000 35808
_exptl_crystal_size_max 0.25
_exptl_crystal_size_mid 0.23
_exptl_crystal_size_min 0.10
_refine_diff_density_max 0.624
_refine_diff_density_min -0.323
_refine_diff_density_rms 0.098
_refine_ls_abs_structure_details 'Flack H D (1983), Acta Cryst. A39, 876-881'
_refine_ls_abs_structure_Flack 0.03(5)
_refine_ls_extinction_method none
_refine_ls_goodness_of_fit_all 1.104
_refine_ls_goodness_of_fit_obs 1.115
_refine_ls_hydrogen_treatment noref
_refine_ls_matrix_type full
_refine_ls_number_parameters 542
_refine_ls_number_reflns 5482
_refine_ls_number_restraints 14
_refine_ls_restrained_S_all 1.207
_refine_ls_restrained_S_obs 1.119
_refine_ls_R_factor_all 0.1504
_refine_ls_R_factor_obs 0.0978
_refine_ls_shift/esd_max -0.089
_refine_ls_shift/esd_mean 0.009
_refine_ls_structure_factor_coef Fsqd
_refine_ls_weighting_details 'w=1/[\s^2^(Fo^2^)+(0.1660P)^2^+779.9778P] where P=(Fo^2^+2Fc^2^)/3'
_refine_ls_weighting_scheme calc
_refine_ls_wR_factor_all 0.3288
_refine_ls_wR_factor_obs 0.2552
_reflns_number_observed 4672
_reflns_number_total 7336
_reflns_observed_criterion >2sigma(I)
_cod_data_source_file ja0104507_3.cif
_cod_data_source_block borg2m
_cod_depositor_comments
;
The following automatic conversions were performed:

'_refine_ls_weighting_scheme' value '
calc w=1/[\s^2^(Fo^2^)+(0.1660P)^2^+779.9778P] where
P=(Fo^2^+2Fc^2^)/3' was changed to 'calc'. New tag
'_refine_ls_weighting_details' was created. The value of the new tag
was set to 'w=1/[\s^2^(Fo^2^)+(0.1660P)^2^+779.9778P] where
P=(Fo^2^+2Fc^2^)/3'.

Automatic conversion script
Id: cif_fix_values 3143 2015-03-26 13:38:13Z robertas 
;
_cod_original_cell_volume 83491.3(258)
_cod_database_code 4115686

loop_
_symmetry_equiv_pos_as_xyz
'x, y, z'
'-x+1/2, -y, z+1/2'
'-x, y+1/2, -z+1/2'
'x+1/2, -y+1/2, -z'
'z, x, y'
'z+1/2, -x+1/2, -y'
'-z+1/2, -x, y+1/2'
'-z, x+1/2, -y+1/2'
'y, z, x'
'-y, z+1/2, -x+1/2'
'y+1/2, -z+1/2, -x'
'-y+1/2, -z, x+1/2'
'y+1/4, x+1/4, z+1/4'
'-y+1/4, -x+3/4, z+3/4'
'y+3/4, -x+1/4, -z+3/4'
'-y+3/4, x+3/4, -z+1/4'
'x+1/4, z+1/4, y+1/4'
'-x+3/4, z+3/4, -y+1/4'
'-x+1/4, -z+3/4, y+3/4'
'x+3/4, -z+1/4, -y+3/4'
'z+1/4, y+1/4, x+1/4'
'z+3/4, -y+1/4, -x+3/4'
'-z+3/4, y+3/4, -x+1/4'
'-z+1/4, -y+3/4, x+3/4'
'x+1/2, y+1/2, z+1/2'
'-x+1, -y+1/2, z+1'
'-x+1/2, y+1, -z+1'
'x+1, -y+1, -z+1/2'
'z+1/2, x+1/2, y+1/2'
'z+1, -x+1, -y+1/2'
'-z+1, -x+1/2, y+1'
'-z+1/2, x+1, -y+1'
'y+1/2, z+1/2, x+1/2'
'-y+1/2, z+1, -x+1'
'y+1, -z+1, -x+1/2'
'-y+1, -z+1/2, x+1'
'y+3/4, x+3/4, z+3/4'
'-y+3/4, -x+5/4, z+5/4'
'y+5/4, -x+3/4, -z+5/4'
'-y+5/4, x+5/4, -z+3/4'
'x+3/4, z+3/4, y+3/4'
'-x+5/4, z+5/4, -y+3/4'
'-x+3/4, -z+5/4, y+5/4'
'x+5/4, -z+3/4, -y+5/4'
'z+3/4, y+3/4, x+3/4'
'z+5/4, -y+3/4, -x+5/4'
'-z+5/4, y+5/4, -x+3/4'
'-z+3/4, -y+5/4, x+5/4'

loop_
_atom_site_aniso_label
_atom_site_aniso_U_11
_atom_site_aniso_U_22
_atom_site_aniso_U_33
_atom_site_aniso_U_23
_atom_site_aniso_U_13
_atom_site_aniso_U_12
Fe1 0.0434(14) 0.0436(15) 0.0487(14) 0.0084(11) 0.0028(11) 0.0061(11)
Fe2 0.0502(11) 0.0502(11) 0.0502(11) -0.0017(12) -0.0017(12) -0.0017(12)
K1 0.067(5) 0.054(5) 0.026(4) 0.006(3) 0.001(4) -0.014(4)
O1 0.053(6) 0.028(6) 0.039(6) 0.017(5) -0.009(5) -0.004(5)
O2 0.061(7) 0.045(6) 0.053(7) 0.004(6) -0.011(6) 0.022(6)
O3 0.071(8) 0.052(7) 0.047(7) -0.009(6) -0.002(6) 0.013(6)
O4 0.139(13) 0.047(8) 0.132(12) -0.030(8) -0.040(10) 0.028(8)
O5 0.048(7) 0.046(7) 0.061(7) 0.002(6) 0.010(6) 0.012(5)
O6 0.041(6) 0.051(6) 0.052(6) -0.003(5) 0.000(5) 0.006(5)
O8 0.037(6) 0.044(6) 0.059(7) -0.001(5) 0.005(5) -0.001(5)
O9 0.042(7) 0.067(8) 0.095(9) 0.001(7) 0.016(7) -0.009(6)
O10 0.111(10) 0.064(8) 0.065(8) -0.009(7) 0.018(8) -0.023(8)
O11 0.080(8) 0.040(6) 0.059(7) 0.010(6) -0.022(6) -0.015(6)
O12 0.063(7) 0.045(6) 0.053(7) -0.012(5) -0.001(6) 0.004(6)
N1 0.062(9) 0.034(7) 0.027(7) 0.014(6) -0.004(6) 0.021(7)
N2 0.046(8) 0.039(8) 0.073(9) 0.007(7) -0.011(8) 0.012(7)
N3 0.037(8) 0.046(8) 0.076(10) -0.010(7) 0.006(7) 0.001(7)
N4 0.058(9) 0.037(8) 0.057(9) -0.018(7) 0.018(7) -0.007(7)
N5 0.064(9) 0.080(11) 0.039(9) 0.003(8) 0.010(8) 0.017(9)
C49 0.091(16) 0.114(17) 0.074(14) -0.046(13) 0.026(13) -0.026(15)
C50 0.138(22) 0.071(15) 0.125(21) 0.033(14) 0.053(20) -0.016(15)
C51 0.062(13) 0.072(14) 0.127(19) 0.025(14) 0.002(13) 0.000(11)
C52 0.106(18) 0.174(26) 0.060(14) -0.002(15) -0.018(14) -0.008(18)
C53 0.073(14) 0.124(18) 0.077(15) -0.010(13) 0.029(12) -0.004(14)
C54 0.056(12) 0.099(16) 0.070(13) 0.001(12) -0.015(11) -0.018(11)
C55 0.084(15) 0.106(17) 0.102(17) -0.012(14) 0.021(14) 0.004(14)
C56 0.101(17) 0.106(18) 0.122(19) 0.019(15) -0.066(15) 0.027(15)

loop_
_atom_site_label
_atom_site_type_symbol
_atom_site_fract_x
_atom_site_fract_y
_atom_site_fract_z
_atom_site_U_iso_or_equiv
_atom_site_thermal_displace_type
_atom_site_occupancy
_atom_site_calc_flag
_atom_site_refinement_flags
Fe1 Fe -0.46624(5) -0.63830(5) -0.40620(5) 0.0452(7) Uani 1 d .
Fe2 Fe -0.36838(5) -0.36838(5) -0.36838(5) 0.0502(11) Uani 1 d S
K1 K -0.5022(2) -0.4707(2) -0.27782(14) 0.049(2) Uani 0.50 d P
K2 K -0.7217(3) -0.4234(3) -0.4643(3) 0.059(3) Uiso 0.33 d P
K3 K -0.7169(3) -0.3749(3) -0.4526(3) 0.058(3) Uiso 0.33 d P
K4 K -0.3342(3) -0.3616(3) -0.2897(3) 0.054(3) Uiso 0.33 d P
K5 K -0.3223(7) -0.3475(8) -0.2998(7) 0.093(9) Uiso 0.17 d P
O1 O -0.4895(2) -0.6064(2) -0.3820(2) 0.040(3) Uani 1 d .
O2 O -0.4617(2) -0.6557(2) -0.3639(2) 0.053(3) Uani 1 d .
O3 O -0.5291(3) -0.5461(2) -0.3189(2) 0.057(3) Uani 1 d .
O4 O -0.6129(4) -0.5407(3) -0.5007(4) 0.106(5) Uani 1 d .
O5 O -0.6686(2) -0.4162(2) -0.5000(2) 0.052(3) Uani 1 d .
O6 O -0.6217(2) -0.4474(2) -0.4803(2) 0.048(3) Uani 1 d .
O7 O -0.4277(2) -0.6126(2) -0.4103(2) 0.052(3) Uiso 1 d .
O8 O -0.4380(2) -0.6705(2) -0.4218(2) 0.047(3) Uani 1 d .
O9 O -0.3424(2) -0.5724(3) -0.4348(3) 0.068(3) Uani 1 d .
O10 O -0.4572(3) -0.4554(3) -0.3003(3) 0.080(4) Uani 1 d .
O11 O -0.3818(3) -0.3454(2) -0.3317(2) 0.060(3) Uani 1 d .
O12 O -0.3977(2) -0.3990(2) -0.3519(2) 0.054(3) Uani 1 d .
O13 O -0.5318(3) -0.4806(3) -0.3219(3) 0.092(4) Uiso 1 d .
O14 O -0.4882(3) -0.4747(3) -0.2245(3) 0.071(3) Uiso 1 d .
O15 O -0.5554(14) -0.5000 -0.2500 0.163(21) Uiso 0.50 d SP
O16 O -0.7500 -0.4110(8) -0.5000 0.116(11) Uiso 0.67 d SP
O17 O -0.3553(8) -0.4076(7) -0.2626(9) 0.056(10) Uiso 0.33 d P
O18 O -0.7169(5) -0.3592(6) -0.4655(6) 0.069(7) Uiso 0.50 d P
O19 O -0.5912(15) -0.4874(15) -0.2227(15) 0.124(21) Uiso 0.25 d P
N1 N -0.5308(3) -0.5646(2) -0.3673(2) 0.041(3) Uani 1 d .
H1 H -0.5230(3) -0.5787(2) -0.3793(2) 0.049 Uiso 1 calc R
N2 N -0.5952(3) -0.5004(3) -0.4738(3) 0.053(4) Uani 1 d .
H2 H -0.5967(3) -0.4807(3) -0.4699(3) 0.063 Uiso 1 calc R
N3 N -0.3891(3) -0.5659(3) -0.4113(3) 0.053(4) Uani 1 d .
H3 H -0.4072(3) -0.5745(3) -0.4093(3) 0.064 Uiso 1 calc R
N4 N -0.4281(3) -0.4499(3) -0.3427(3) 0.051(4) Uani 1 d .
H4 H -0.4166(3) -0.4372(3) -0.3533(3) 0.061 Uiso 1 calc R
N5 N -0.6344(3) -0.3281(3) -0.3708(3) 0.061(4) Uani 1 d .
N6 N -0.4577(3) -0.4577(3) -0.4577(3) 0.055(6) Uiso 1 d SD
N7 N -0.5307(7) -0.4296(7) -0.2725(7) 0.027(8) Uiso 0.33 d PD
N8 N -0.3567(8) -0.4331(9) -0.2679(8) 0.052(11) Uiso 0.33 d PD
N9 N -0.7294(9) -0.4757(7) -0.4553(9) 0.059(11) Uiso 0.33 d PD
C1 C -0.4894(3) -0.6116(3) -0.3521(3) 0.037(4) Uiso 1 d .
C2 C -0.4739(3) -0.6384(3) -0.3421(3) 0.042(4) Uiso 1 d .
C3 C -0.4738(3) -0.6459(4) -0.3118(3) 0.049(4) Uiso 1 d .
H3A H -0.4640(3) -0.6642(4) -0.3052(3) 0.059 Uiso 1 calc R
C4 C -0.4876(3) -0.6272(3) -0.2908(4) 0.048(4) Uiso 1 d .
H4A H -0.4870(3) -0.6328(3) -0.2697(4) 0.057 Uiso 1 calc R
C5 C -0.5016(4) -0.6019(4) -0.2988(4) 0.059(5) Uiso 1 d .
H5 H -0.5107(4) -0.5895(4) -0.2834(4) 0.070 Uiso 1 calc R
C6 C -0.5035(3) -0.5925(3) -0.3301(3) 0.042(4) Uiso 1 d .
C7 C -0.5218(4) -0.5654(4) -0.3386(4) 0.050(4) Uiso 1 d .
C8 C -0.5514(4) -0.5441(3) -0.3813(3) 0.047(4) Uiso 1 d .
C9 C -0.5742(4) -0.5299(4) -0.3645(4) 0.056(5) Uiso 1 d .
H9 H -0.5752(4) -0.5331(4) -0.3430(4) 0.067 Uiso 1 calc R
C10 C -0.5958(4) -0.5109(4) -0.3783(4) 0.053(4) Uiso 1 d .
H10 H -0.6115(4) -0.5015(4) -0.3666(4) 0.064 Uiso 1 calc R
C11 C -0.5940(4) -0.5058(3) -0.4098(4) 0.048(4) Uiso 1 d .
H11 H -0.6080(4) -0.4921(3) -0.4192(4) 0.058 Uiso 1 calc R
C12 C -0.5723(3) -0.5203(3) -0.4272(3) 0.039(4) Uiso 1 d .
C13 C -0.5501(3) -0.5387(3) -0.4127(3) 0.036(4) Uiso 1 d .
C14 C -0.5266(4) -0.5526(3) -0.4306(3) 0.048(4) Uiso 1 d .
H14 H -0.5106(4) -0.5640(3) -0.4211(3) 0.058 Uiso 1 calc R
C15 C -0.5276(4) -0.5493(4) -0.4614(4) 0.068(5) Uiso 1 d .
H15 H -0.5120(4) -0.5589(4) -0.4731(4) 0.082 Uiso 1 calc R
C16 C -0.5505(4) -0.5322(4) -0.4775(4) 0.056(5) Uiso 1 d .
H16 H -0.5508(4) -0.5310(4) -0.4992(4) 0.067 Uiso 1 calc R
C17 C -0.5723(3) -0.5176(3) -0.4593(3) 0.045(4) Uiso 1 d .
C18 C -0.6143(4) -0.5131(4) -0.4932(4) 0.061(5) Uiso 1 d .
C19 C -0.6395(4) -0.4933(4) -0.5054(4) 0.060(5) Uiso 1 d .
C20 C -0.6617(4) -0.5060(4) -0.5236(4) 0.071(5) Uiso 1 d .
H20 H -0.6600(4) -0.5270(4) -0.5291(4) 0.086 Uiso 1 calc R
C21 C -0.6854(4) -0.4901(4) -0.5337(4) 0.070(5) Uiso 1 d .
H21 H -0.7003(4) -0.4997(4) -0.5463(4) 0.084 Uiso 1 calc R
C22 C -0.6891(4) -0.4575(4) -0.5257(4) 0.071(5) Uiso 1 d .
H22 H -0.7065(4) -0.4463(4) -0.5325(4) 0.086 Uiso 1 calc R
C23 C -0.6675(3) -0.4437(4) -0.5088(3) 0.046(4) Uiso 1 d .
C24 C -0.6413(4) -0.4620(4) -0.4982(3) 0.045(4) Uiso 1 d .
C25 C -0.4042(3) -0.6276(3) -0.4227(3) 0.042(4) Uiso 1 d .
C26 C -0.4103(4) -0.6603(4) -0.4281(4) 0.050(4) Uiso 1 d .
C27 C -0.3865(4) -0.6781(4) -0.4383(4) 0.055(5) Uiso 1 d .
H27 H -0.3894(4) -0.6994(4) -0.4411(4) 0.066 Uiso 1 calc R
C28 C -0.3569(4) -0.6646(4) -0.4450(4) 0.059(5) Uiso 1 d .
H28 H -0.3408(4) -0.6770(4) -0.4528(4) 0.071 Uiso 1 calc R
C29 C -0.3521(4) -0.6341(3) -0.4401(3) 0.048(4) Uiso 1 d .
H29 H -0.3327(4) -0.6252(3) -0.4442(3) 0.057 Uiso 1 calc R
C30 C -0.3756(3) -0.6165(3) -0.4294(3) 0.040(4) Uiso 1 d .
C31 C -0.3671(4) -0.5826(4) -0.4253(4) 0.052(4) Uiso 1 d .
C32 C -0.3856(4) -0.5366(4) -0.3999(4) 0.060(5) Uiso 1 d .
C33 C -0.3568(5) -0.5209(5) -0.4029(5) 0.088(6) Uiso 1 d .
H33 H -0.3401(5) -0.5298(5) -0.4136(5) 0.105 Uiso 1 calc R
C34 C -0.3541(6) -0.4901(5) -0.3886(6) 0.113(8) Uiso 1 d .
H34 H -0.3351(6) -0.4796(5) -0.3900(6) 0.136 Uiso 1 calc R
C35 C -0.3782(4) -0.4760(5) -0.3732(5) 0.085(6) Uiso 1 d .
H35 H -0.3759(4) -0.4563(5) -0.3643(5) 0.102 Uiso 1 calc R
C36 C -0.4074(4) -0.4927(4) -0.3713(4) 0.059(5) Uiso 1 d .
C37 C -0.4113(4) -0.5220(3) -0.3849(3) 0.049(4) Uiso 1 d .
C38 C -0.4395(3) -0.5362(4) -0.3832(3) 0.051(4) Uiso 1 d .
H38 H -0.4419(3) -0.5560(4) -0.3918(3) 0.061 Uiso 1 calc R
C39 C -0.4638(4) -0.5225(4) -0.3697(4) 0.055(4) Uiso 1 d .
H39 H -0.4830(4) -0.5328(4) -0.3691(4) 0.066 Uiso 1 calc R
C40 C -0.4608(4) -0.4933(4) -0.3564(4) 0.057(5) Uiso 1 d .
H40 H -0.4784(4) -0.4835(4) -0.3481(4) 0.068 Uiso 1 calc R
C41 C -0.4323(4) -0.4783(4) -0.3552(4) 0.049(4) Uiso 1 d .
C42 C -0.4393(4) -0.4389(4) -0.3161(4) 0.043(4) Uiso 1 d .
C43 C -0.4302(3) -0.4095(3) -0.3068(3) 0.045(4) Uiso 1 d .
C44 C -0.4403(4) -0.3977(4) -0.2783(4) 0.065(5) Uiso 1 d .
H44 H -0.4537(4) -0.4096(4) -0.2659(4) 0.079 Uiso 1 calc R
C45 C -0.4312(4) -0.3697(4) -0.2685(4) 0.067(5) Uiso 1 d .
H45 H -0.4381(4) -0.3624(4) -0.2492(4) 0.080 Uiso 1 calc R
C46 C -0.4118(4) -0.3513(4) -0.2863(4) 0.067(5) Uiso 1 d .
H46 H -0.4058(4) -0.3317(4) -0.2790(4) 0.080 Uiso 1 calc R
C47 C -0.4015(3) -0.3612(3) -0.3137(3) 0.043(4) Uiso 1 d .
C48 C -0.4108(4) -0.3907(4) -0.3243(4) 0.053(4) Uiso 1 d .
C49 C -0.6161(5) -0.3428(5) -0.3966(4) 0.093(7) Uani 1 d .
H49A H -0.6082(5) -0.3628(5) -0.3894(4) 0.112 Uiso 1 calc R
H49B H -0.6300(5) -0.3467(5) -0.4140(4) 0.112 Uiso 1 calc R
C50 C -0.6597(6) -0.3514(5) -0.3635(6) 0.111(9) Uani 1 d .
H50A H -0.6497(6) -0.3715(5) -0.3609(6) 0.134 Uiso 1 calc R
H50B H -0.6684(6) -0.3457(5) -0.3434(6) 0.134 Uiso 1 calc R
C51 C -0.6489(4) -0.2986(5) -0.3814(5) 0.087(6) Uani 1 d .
H51A H -0.6606(4) -0.3029(5) -0.4003(5) 0.105 Uiso 1 calc R
H51B H -0.6323(4) -0.2843(5) -0.3869(5) 0.105 Uiso 1 calc R
C52 C -0.6132(6) -0.3209(6) -0.3443(5) 0.113(8) Uani 1 d .
H52A H -0.6251(6) -0.3108(6) -0.3278(5) 0.136 Uiso 1 calc R
H52B H -0.5973(6) -0.3063(6) -0.3513(5) 0.136 Uiso 1 calc R
C53 C -0.5897(5) -0.3241(5) -0.4077(5) 0.091(7) Uani 1 d .
H53A H -0.5792(5) -0.3351(5) -0.4242(5) 0.137 Uiso 1 calc R
H53B H -0.5754(5) -0.3206(5) -0.3908(5) 0.137 Uiso 1 calc R
H53C H -0.5972(5) -0.3044(5) -0.4154(5) 0.137 Uiso 1 calc R
C54 C -0.6854(4) -0.3557(5) -0.3846(4) 0.075(6) Uani 1 d .
H54A H -0.6994(4) -0.3711(5) -0.3762(4) 0.113 Uiso 1 calc R
H54B H -0.6777(4) -0.3626(5) -0.4045(4) 0.113 Uiso 1 calc R
H54C H -0.6964(4) -0.3363(5) -0.3871(4) 0.113 Uiso 1 calc R
C55 C -0.6702(5) -0.2824(5) -0.3590(5) 0.097(7) Uani 1 d .
H55A H -0.6778(5) -0.2636(5) -0.3683(5) 0.146 Uiso 1 calc R
H55B H -0.6589(5) -0.2775(5) -0.3402(5) 0.146 Uiso 1 calc R
H55C H -0.6874(5) -0.2959(5) -0.3540(5) 0.146 Uiso 1 calc R
C56 C -0.5972(5) -0.3505(5) -0.3310(6) 0.110(8) Uani 1 d .
H56A H -0.5839(5) -0.3447(5) -0.3139(6) 0.165 Uiso 1 calc R
H56B H -0.5850(5) -0.3602(5) -0.3471(6) 0.165 Uiso 1 calc R
H56C H -0.6128(5) -0.3648(5) -0.3238(6) 0.165 Uiso 1 calc R
C57 C -0.4549(11) -0.4302(10) -0.4390(13) 0.084(19) Uiso 0.33 d PD
C58 C -0.4329(11) -0.4776(9) -0.4677(16) 0.361(38) Uiso 1 d D
C59 C -0.4241(6) -0.4241(6) -0.4241(6) 0.130(16) Uiso 1 d SD
C60 C -0.4220(11) -0.5089(9) -0.4646(11) 0.102(14) Uiso 0.50 d PD
C70 C -0.4476(13) -0.5098(11) -0.4634(13) 0.124(18) Uiso 0.50 d PD
C61 C -0.4558(4) -0.4666(4) -0.2190(4) 0.079(6) Uiso 1 d .
C62 C -0.7186(11) -0.5050(11) -0.4495(19) 0.138(29) Uiso 0.33 d PD
C63 C -0.6855(9) -0.5017(9) -0.4422(9) 0.035(11) Uiso 0.33 d PD
C64 C -0.7228(7) -0.4430(7) -0.4549(8) 0.056(9) Uiso 0.50 d PD
C65 C -0.5543(10) -0.4096(11) -0.2738(13) 0.073(16) Uiso 0.33 d PD
C66 C -0.5871(12) -0.4140(19) -0.2753(19) 0.129(26) Uiso 0.33 d PD
C67 C -0.3482(12) -0.4448(11) -0.2973(9) 0.062(15) Uiso 0.33 d PD
C68 C -0.3792(14) -0.4501(14) -0.2526(16) 0.109(23) Uiso 0.33 d PD
C69 C -0.3472(14) -0.4104(12) -0.2474(14) 0.075(19) Uiso 0.33 d PD

loop_
_atom_type_symbol
_atom_type_description
_atom_type_scat_dispersion_real
_atom_type_scat_dispersion_imag
_atom_type_scat_source
C C 0.0033 0.0016 'International Tables Vol C Tables 4.2.6.8 and 6.1.1.4'
H H 0.0000 0.0000 'International Tables Vol C Tables 4.2.6.8 and 6.1.1.4'
N N 0.0061 0.0033 'International Tables Vol C Tables 4.2.6.8 and 6.1.1.4'
O O 0.0106 0.0060 'International Tables Vol C Tables 4.2.6.8 and 6.1.1.4'
K K 0.2009 0.2494 'International Tables Vol C Tables 4.2.6.8 and 6.1.1.4'
Fe Fe 0.3463 0.8444 'International Tables Vol C Tables 4.2.6.8 and 6.1.1.4'

loop_
_geom_bond_atom_site_label_1
_geom_bond_atom_site_label_2
_geom_bond_distance
_geom_bond_site_symmetry_2
Fe1 O8 1.991(10) .
Fe1 O2 2.007(10) .
Fe1 O1 2.023(9) .
Fe1 O7 2.031(10) .
Fe1 O6 2.034(10) 5
Fe1 O5 2.028(11) 5
Fe1 K2 3.725(12) 5
Fe1 K3 3.745(12) 5
Fe2 O11 1.983(11) 5
Fe2 O11 1.983(11) .
Fe2 O11 1.983(11) 9
Fe2 O12 1.990(11) 5
Fe2 O12 1.990(11) .
Fe2 O12 1.990(11) 9
Fe2 K5 3.72(3) .
Fe2 K5 3.72(3) 9
Fe2 K5 3.72(3) 5
Fe2 K4 3.761(11) .
Fe2 K4 3.761(11) 5
Fe2 K4 3.761(11) 9
K1 N7 2.20(3) .
K1 O10 2.297(14) .
K1 O13 2.358(15) .
K1 O14 2.418(13) .
K1 O14 2.466(14) 28_434
K1 O15 2.92(5) .
K1 C61 3.28(2) .
K1 C61 3.41(2) 28_434
K1 C65 3.51(4) .
K1 C42 3.51(2) .
K1 K1 3.534(13) 28_434
K2 C64 0.95(3) .
K2 O16 2.06(2) .
K2 K3 2.19(2) .
K2 N9 2.34(3) .
K2 O8 2.519(15) 9
K2 O5 2.817(15) .
K2 O18 2.81(3) .
K2 O18 3.09(3) 48_334
K2 C23 3.19(2) .
K2 O18 3.34(3) 22_443
K2 C22 3.39(2) .
K2 Fe1 3.725(12) 9
K3 O18 0.89(2) .
K3 O5 2.745(15) 48_334
K3 O2 2.748(15) 9
K3 O8 2.95(2) 9
K3 O16 2.98(2) .
K3 C64 2.99(3) .
K3 O16 2.97(2) 22_443
K3 O18 3.10(3) 48_334
K3 K3 3.57(2) 22_443
K3 K3 3.57(2) 48_334
K3 Fe1 3.745(12) 9
K4 K5 0.92(3) .
K4 O17 2.51(4) .
K4 O4 2.55(2) 13
K4 O11 2.591(15) 5
K4 C69 2.88(7) .
K4 O11 2.863(15) .
K4 K5 3.11(4) 9
K4 C47 3.12(2) .
K4 K5 3.40(4) 5
K4 C46 3.42(2) .
K4 N8 3.41(4) .
K5 K5 2.55(6) 9
K5 K5 2.55(6) 5
K5 O11 2.53(3) 5
K5 O4 2.64(3) 13
K5 O11 2.95(3) .
K5 K4 3.11(4) 5
K5 K4 3.40(4) 9
O1 C1 1.33(2) .
O2 C2 1.33(2) .
O2 K3 2.748(15) 5
O3 C7 1.25(2) .
O4 C18 1.25(2) .
O4 K4 2.55(2) 37_444
O4 K5 2.64(3) 37_444
O5 C23 1.27(2) .
O5 Fe1 2.028(11) 9
O5 K3 2.745(15) 22_443
O6 C24 1.33(2) .
O6 Fe1 2.034(10) 9
O7 C25 1.34(2) .
O8 C26 1.32(2) .
O8 K2 2.519(15) 5
O8 K3 2.95(2) 5
O9 C31 1.24(2) .
O10 C42 1.27(2) .
O11 C47 1.35(2) .
O11 K5 2.53(3) 9
O11 K4 2.592(15) 9
O12 C48 1.38(2) .
O14 C61 1.48(2) .
O14 K1 2.466(14) 28_434
O15 K1 2.92(5) 28_434
O16 K2 2.063(15) 27_343
O16 K3 2.98(2) 27_343
O16 K3 2.97(2) 48_334
O16 K3 2.97(2) 22_443
O17 C69 0.76(6) .
O17 N8 1.14(4) .
O18 K2 3.09(3) 22_443
O18 K3 3.10(3) 22_443
O18 K2 3.34(3) 48_334
N1 C7 1.31(2) .
N1 C8 1.41(2) .
N2 C18 1.31(2) .
N2 C17 1.40(2) .
N3 C31 1.35(2) .
N3 C32 1.38(2) .
N4 C42 1.35(2) .
N4 C41 1.37(2) .
N5 C52 1.52(2) .
N5 C51 1.51(2) .
N5 C49 1.52(2) .
N5 C50 1.53(2) .
N6 C58 1.46(3) .
N6 C58 1.46(3) 9
N6 C58 1.46(3) 5
N6 C57 1.46(3) 5
N6 C57 1.46(3) .
N6 C57 1.46(3) 9
N7 C65 1.36(3) .
N8 C69 1.40(3) .
N8 C68 1.40(3) .
N8 C67 1.43(3) .
N9 C62 1.39(3) .
N9 C64 1.46(3) .
C1 C6 1.41(2) .
C1 C2 1.42(2) .
C2 C3 1.37(2) .
C3 C4 1.37(2) .
C4 C5 1.32(2) .
C5 C6 1.43(2) .
C6 C7 1.48(2) .
C8 C13 1.39(2) .
C8 C9 1.39(2) .
C9 C10 1.40(2) .
C10 C11 1.39(2) .
C11 C12 1.37(2) .
C12 C17 1.41(2) .
C12 C13 1.41(2) .
C13 C14 1.43(2) .
C14 C15 1.36(2) .
C15 C16 1.43(2) .
C16 C17 1.40(2) .
C18 C19 1.50(2) .
C19 C20 1.37(2) .
C19 C24 1.41(2) .
C20 C21 1.33(2) .
C21 C22 1.48(2) .
C22 C23 1.34(2) .
C23 C24 1.47(2) .
C25 C30 1.37(2) .
C25 C26 1.47(2) .
C26 C27 1.37(2) .
C27 C28 1.45(2) .
C28 C29 1.37(2) .
C29 C30 1.36(2) .
C30 C31 1.54(2) .
C32 C37 1.45(2) .
C32 C33 1.44(2) .
C33 C34 1.49(3) .
C34 C35 1.39(3) .
C35 C36 1.47(2) .
C36 C37 1.42(2) .
C36 C41 1.44(2) .
C37 C38 1.38(2) .
C38 C39 1.35(2) .
C39 C40 1.41(2) .
C40 C41 1.41(2) .
C42 C43 1.40(2) .
C43 C48 1.41(2) .
C43 C44 1.42(2) .
C44 C45 1.36(2) .
C45 C46 1.40(2) .
C46 C47 1.35(2) .
C47 C48 1.43(2) .
C49 C53 1.49(3) .
C50 C54 1.47(3) .
C51 C55 1.52(3) .
C52 C56 1.58(3) .
C57 C57 1.34(7) 5
C57 C57 1.34(7) 9
C57 C59 1.52(3) .
C57 C58 1.78(7) 5
C57 C58 1.93(8) 9
C58 C60 1.46(3) .
C58 C70 1.56(3) .
C58 C57 1.78(7) 9
C58 C57 1.93(8) 5
C59 C57 1.52(3) 5
C59 C57 1.52(3) 9
C60 C70 1.12(6) .
C61 K1 3.41(2) 28_434
C62 C63 1.49(3) .
C65 C66 1.45(3) .
